data_1520298
loop_
_publ_author_name
'Carrasco-Ruiz, Anayeli'
'Tiburcio, Jorge'

_publ_section_title
;
 Electrostatic Kinetic Barriers in the Threading/Dethreading Motion of a
 Rotaxane-like Complex.
;
_journal_issue 8
_journal_name_full 'Organic letters'
_journal_page_first 1858
_journal_page_last 1861
_journal_paper_doi 10.1021/acs.orglett.5b00530
_journal_volume 17
_journal_year 2015
_chemical_formula_moiety 'C24 H30 O14 S2, C28 H28 N4 O4, 14 (H 2O)'
_chemical_formula_sum 'C52 H86 N4 O32 S2'
_chemical_formula_weight 1343.37
_chemical_name_common 'Pseudorotaxane propionate'
_chemical_name_systematic
; 
 ? 
;
_space_group_IT_number 14
_symmetry_cell_setting monoclinic
_symmetry_space_group_name_Hall '-P 2yn'
_symmetry_space_group_name_H-M 'P 1 21/n 1'
_atom_sites_solution_hydrogens geom
_atom_sites_solution_primary direct
_atom_sites_solution_secondary difmap
_audit_creation_method SHELXL-97
_cell_angle_alpha 90.00
_cell_angle_beta 107.3390(10)
_cell_angle_gamma 90.00
_cell_formula_units_Z 2
_cell_length_a 11.8381(3)
_cell_length_b 23.4128(6)
_cell_length_c 11.8991(4)
_cell_measurement_reflns_used 13840
_cell_measurement_temperature 293(2)
_cell_measurement_theta_max 27.878
_cell_measurement_theta_min 2.037
_cell_volume 3148.12(16)
_computing_cell_refinement 'HKL Scalepack (Otwinowski & Minor 1997)'
_computing_data_collection 'Collect (Nonius BV, 1997-2000)'
_computing_data_reduction
;
HKL Denzo and Scalepack(Otwinowski & Minor 1997
;
_computing_molecular_graphics 'Ortep-3 for Windows (Farrugia, 1997)'
_computing_publication_material 'WinGX publication routines (Farrugia, 1999)'
_computing_structure_refinement 'SHELXL-97 (Sheldrick, 2008)'
_computing_structure_solution 'SHELXS-97 (Sheldrick, 2008)'
_diffrn_ambient_temperature 293(2)
_diffrn_detector_area_resol_mean 9
_diffrn_measured_fraction_theta_full 0.913
_diffrn_measured_fraction_theta_max 0.913
_diffrn_measurement_device_type KappaCCD
_diffrn_measurement_method CCD
_diffrn_radiation_monochromator graphite
_diffrn_radiation_source 'fine-focus sealed tube'
_diffrn_radiation_type MoK\a
_diffrn_radiation_wavelength 0.71073
_diffrn_reflns_av_R_equivalents 0.0644
_diffrn_reflns_av_sigmaI/netI 0.1402
_diffrn_reflns_limit_h_max 13
_diffrn_reflns_limit_h_min -15
_diffrn_reflns_limit_k_max 25
_diffrn_reflns_limit_k_min -25
_diffrn_reflns_limit_l_max 11
_diffrn_reflns_limit_l_min -15
_diffrn_reflns_number 13794
_diffrn_reflns_theta_full 27.89
_diffrn_reflns_theta_max 27.89
_diffrn_reflns_theta_min 2.50
_exptl_absorpt_coefficient_mu 0.180
_exptl_absorpt_correction_T_max 0.98474
_exptl_absorpt_correction_T_min 0.95095
_exptl_absorpt_correction_type multi-scan
_exptl_absorpt_process_details SADABS
_exptl_crystal_colour yellow
_exptl_crystal_density_diffrn 1.417
_exptl_crystal_density_method 'not measured'
_exptl_crystal_description block
_exptl_crystal_F_000 1428
_exptl_crystal_size_max 0.20
_exptl_crystal_size_mid 0.15
_exptl_crystal_size_min 0.15
_refine_diff_density_max 0.847
_refine_diff_density_min -0.452
_refine_diff_density_rms 0.085
_refine_ls_extinction_method none
_refine_ls_goodness_of_fit_ref 1.076
_refine_ls_hydrogen_treatment mixed
_refine_ls_matrix_type full
_refine_ls_number_parameters 443
_refine_ls_number_reflns 6874
_refine_ls_number_restraints 162
_refine_ls_restrained_S_all 1.085
_refine_ls_R_factor_all 0.2381
_refine_ls_R_factor_gt 0.1216
_refine_ls_shift/su_max 0.000
_refine_ls_shift/su_mean 0.000
_refine_ls_structure_factor_coef Fsqd
_refine_ls_weighting_details 'calc w=1/[\s^2^(Fo^2^)+(0.1783P)^2^+2.1115P] where P=(Fo^2^+2Fc^2^)/3'
_refine_ls_weighting_scheme calc
_refine_ls_wR_factor_gt 0.3136
_refine_ls_wR_factor_ref 0.3745
_reflns_number_gt 2995
_reflns_number_total 6874
_reflns_threshold_expression >2sigma(I)
_cod_data_source_file ol5b00530_si_002.cif
_cod_data_source_block jtk82
_cod_original_sg_symbol_H-M P21/n
_cod_database_code 1520298

loop_
_symmetry_equiv_pos_as_xyz
'x, y, z'
'-x+1/2, y+1/2, -z+1/2'
'-x, -y, -z'
'x-1/2, -y-1/2, z-1/2'

loop_
_atom_site_label
_atom_site_type_symbol
_atom_site_fract_x
_atom_site_fract_y
_atom_site_fract_z
_atom_site_U_iso_or_equiv
_atom_site_adp_type
_atom_site_occupancy
_atom_site_symmetry_multiplicity
_atom_site_calc_flag
_atom_site_refinement_flags
_atom_site_disorder_assembly
_atom_site_disorder_group
O27 O 0.6792(4) 0.13287(16) 0.1463(3) 0.0648(11) Uani 1 1 d . . .
O30 O 0.7424(4) 0.07539(18) -0.0502(4) 0.0741(12) Uani 1 1 d . . .
N2 N 0.4236(4) 0.06895(16) -0.0559(4) 0.0484(10) Uani 1 1 d . . .
C1 C 0.4462(5) 0.0060(2) -0.0514(5) 0.0565(14) Uani 1 1 d . . .
H1A H 0.4597 -0.0066 -0.1240 0.068 Uiso 1 1 calc R . .
H1B H 0.3783 -0.0144 -0.0420 0.068 Uiso 1 1 calc R . .
C7 C 0.4675(5) 0.1028(2) -0.1229(5) 0.0617(15) Uani 1 1 d . . .
H7A H 0.5092 0.0869 -0.1702 0.074 Uiso 1 1 calc R . .
O18 O 0.2453(6) 0.5508(2) -0.1745(6) 0.128(2) Uani 1 1 d . . .
C9 C 0.2944(5) 0.2720(2) 0.0012(5) 0.0567(14) Uani 1 1 d . . .
H9A H 0.2417 0.2486 0.0244 0.068 Uiso 1 1 calc R . .
C8 C 0.3762(4) 0.2479(2) -0.0450(4) 0.0436(12) Uani 1 1 d . . .
C5 C 0.3881(4) 0.1854(2) -0.0540(4) 0.0433(12) Uani 1 1 d . . .
N11 N 0.3670(5) 0.36412(18) -0.0154(4) 0.0674(14) Uani 1 1 d . . .
C22 C 0.5267(5) 0.2609(2) 0.2894(5) 0.0569(14) Uani 1 1 d . . .
C10 C 0.2890(5) 0.3305(3) 0.0138(5) 0.0648(16) Uani 1 1 d . . .
H10A H 0.2312 0.3464 0.0427 0.078 Uiso 1 1 calc R . .
C6 C 0.4516(5) 0.1605(2) -0.1228(5) 0.0583(14) Uani 1 1 d . . .
H6A H 0.4836 0.1835 -0.1693 0.070 Uiso 1 1 calc R . .
C4 C 0.3415(5) 0.1484(2) 0.0118(5) 0.0545(14) Uani 1 1 d . . .
H4A H 0.2969 0.1630 0.0577 0.065 Uiso 1 1 calc R . .
C24 C 0.6574(5) 0.2325(3) 0.1801(5) 0.0627(15) Uani 1 1 d . . .
H24A H 0.7108 0.2423 0.1397 0.075 Uiso 1 1 calc R A .
C23 C 0.6048(5) 0.2752(3) 0.2277(5) 0.0665(16) Uani 1 1 d . A .
H23A H 0.6220 0.3133 0.2182 0.080 Uiso 1 1 calc R . .
C31 C 0.7983(6) 0.0364(3) -0.1076(7) 0.086(2) Uani 1 1 d . . .
H31A H 0.8152 0.0010 -0.0634 0.103 Uiso 1 1 calc R . .
H31B H 0.8725 0.0523 -0.1120 0.103 Uiso 1 1 calc R . .
C26 C 0.5554(5) 0.1614(2) 0.2549(5) 0.0560(14) Uani 1 1 d . . .
C25 C 0.6322(5) 0.1763(2) 0.1914(5) 0.0576(14) Uani 1 1 d . A .
C13 C 0.4538(5) 0.2858(2) -0.0774(5) 0.0621(15) Uani 1 1 d . . .
H13A H 0.5108 0.2716 -0.1094 0.074 Uiso 1 1 calc R . .
C3 C 0.3599(5) 0.0915(2) 0.0102(5) 0.0579(14) Uani 1 1 d . . .
H3A H 0.3281 0.0676 0.0553 0.070 Uiso 1 1 calc R . .
C29 C 0.8195(6) 0.0955(3) 0.0581(6) 0.0755(18) Uani 1 1 d . . .
H29A H 0.8964 0.1039 0.0489 0.091 Uiso 1 1 calc R . .
H29B H 0.8297 0.0660 0.1178 0.091 Uiso 1 1 calc R . .
C16 C 0.2870(7) 0.5206(3) -0.0827(8) 0.092(2) Uani 1 1 d . . .
C28 C 0.7717(6) 0.1460(3) 0.0952(6) 0.0710(17) Uani 1 1 d . . .
H28A H 0.7407 0.1709 0.0279 0.085 Uiso 1 1 calc R . .
H28B H 0.8346 0.1662 0.1525 0.085 Uiso 1 1 calc R . .
C12 C 0.4456(6) 0.3425(3) -0.0621(6) 0.0733(17) Uani 1 1 d . . .
H12A H 0.4965 0.3669 -0.0851 0.088 Uiso 1 1 calc R . .
C15 C 0.3031(7) 0.4568(3) -0.0991(7) 0.096(2) Uani 1 1 d . . .
H15A H 0.2259 0.4396 -0.1331 0.115 Uiso 1 1 calc R . .
H15B H 0.3480 0.4517 -0.1544 0.115 Uiso 1 1 calc R . .
O19 O 0.3099(9) 0.5387(2) 0.0169(6) 0.182(4) Uani 1 1 d . . .
C27 C 0.5005(5) 0.2039(3) 0.3017(5) 0.0654(16) Uani 1 1 d . A .
H27A H 0.4462 0.1941 0.3411 0.078 Uiso 1 1 calc R . .
C14 C 0.3631(8) 0.4271(3) 0.0096(7) 0.099(2) Uani 1 1 d . . .
H14A H 0.3213 0.4334 0.0673 0.119 Uiso 1 1 calc R . .
H14B H 0.4430 0.4417 0.0415 0.119 Uiso 1 1 calc R . .
O32 O 0.5332(3) 0.10363(16) 0.2634(3) 0.0651(11) Uani 1 1 d . A .
C33 C 0.4611(6) 0.0875(3) 0.3345(6) 0.0749(18) Uani 1 1 d . . .
H33A H 0.3827 0.1037 0.3028 0.090 Uiso 1 1 calc R A .
H33B H 0.4951 0.1019 0.4139 0.090 Uiso 1 1 calc R . .
C34 C 0.4529(7) 0.0231(3) 0.3367(6) 0.084(2) Uani 1 1 d . A .
H34A H 0.5318 0.0069 0.3572 0.100 Uiso 1 1 calc R . .
H34B H 0.4166 0.0117 0.3963 0.100 Uiso 1 1 calc R . .
O35 O 0.3831(4) 0.00142(17) 0.2226(4) 0.0734(12) Uani 1 1 d . . .
C35 C 0.2791(6) -0.0253(3) 0.2253(6) 0.0799(19) Uani 1 1 d . . .
H35A H 0.2382 -0.0012 0.2670 0.096 Uiso 1 1 calc R . .
H35B H 0.2982 -0.0611 0.2679 0.096 Uiso 1 1 calc R . .
O1W O 0.4596(5) 0.5512(3) 0.2202(6) 0.128(2) Uani 1 1 d U . .
H1WA H 0.4267 0.5572 0.1466 0.153 Uiso 1 1 d R . .
H1WB H 0.4125 0.5314 0.2450 0.153 Uiso 1 1 d R . .
O2W O 0.3858(7) 0.5412(2) -0.3179(6) 0.136(2) Uani 1 1 d U . .
H2WA H 0.4223 0.5723 -0.3149 0.163 Uiso 1 1 d R . .
H2WB H 0.3343 0.5389 -0.3859 0.163 Uiso 1 1 d R . .
O3W O 0.6511(5) 0.3719(3) 0.6757(6) 0.149(3) Uani 1 1 d U . .
H3WA H 0.6107 0.3590 0.6090 0.179 Uiso 1 1 d R . .
H3WB H 0.7049 0.3478 0.7065 0.179 Uiso 1 1 d R . .
O5W O 0.2007(8) 0.2045(5) 0.3571(9) 0.203(4) Uani 1 1 d U . .
H5WA H 0.1718 0.2328 0.3131 0.244 Uiso 1 1 d R . .
H5WB H 0.2428 0.1873 0.3210 0.244 Uiso 1 1 d R . .
O6W O 0.2071(9) 0.6566(3) -0.0739(9) 0.202(4) Uani 1 1 d U . .
H6WA H 0.1374 0.6666 -0.0706 0.242 Uiso 1 1 d R . .
H6WB H 0.2208 0.6241 -0.0419 0.242 Uiso 1 1 d R . .
O7W O 0.4498(9) 0.2297(5) 0.6313(9) 0.221(4) Uani 1 1 d U . .
H7WA H 0.4457 0.2462 0.5690 0.265 Uiso 1 1 d R . .
H7WB H 0.3977 0.2030 0.6183 0.265 Uiso 1 1 d R . .
O4W O -0.0987(10) 0.6503(4) -0.1525(8) 0.212(4) Uani 1 1 d U . .
H4WA H -0.0837 0.6180 -0.1785 0.254 Uiso 1 1 d R . .
H4WB H -0.1598 0.6637 -0.2033 0.254 Uiso 1 1 d R . .
S1A S 0.4626(6) 0.3142(4) 0.3512(5) 0.055(2) Uani 0.50 1 d P A 1
O20A O 0.484(2) 0.3569(9) 0.291(2) 0.156(8) Uani 0.50 1 d PU A 1
O21A O 0.3376(19) 0.2987(9) 0.3167(14) 0.112(6) Uani 0.50 1 d PU A 1
O36A O 0.5225(18) 0.3103(7) 0.4787(14) 0.106(5) Uani 0.50 1 d PU A 1
S1B S 0.4603(14) 0.3144(5) 0.3592(14) 0.134(6) Uani 0.50 1 d P A 2
O36B O 0.5615(16) 0.3416(9) 0.439(2) 0.149(7) Uani 0.50 1 d PU A 2
O20B O 0.4358(16) 0.3624(6) 0.2754(16) 0.110(7) Uani 0.50 1 d PU A 2
O21B O 0.3669(18) 0.2911(7) 0.3881(17) 0.115(6) Uani 0.50 1 d PU A 2

loop_
_atom_site_aniso_label
_atom_site_aniso_U_11
_atom_site_aniso_U_22
_atom_site_aniso_U_33
_atom_site_aniso_U_23
_atom_site_aniso_U_13
_atom_site_aniso_U_12
O27 0.077(3) 0.056(2) 0.062(2) -0.0071(18) 0.021(2) 0.0001(19)
O30 0.075(3) 0.076(3) 0.070(3) -0.009(2) 0.020(2) -0.006(2)
N2 0.060(3) 0.029(2) 0.056(3) 0.0036(18) 0.018(2) 0.0016(18)
C1 0.064(3) 0.039(3) 0.066(4) 0.004(2) 0.019(3) 0.003(2)
C7 0.085(4) 0.048(4) 0.062(4) 0.003(3) 0.038(3) 0.005(3)
O18 0.165(6) 0.089(4) 0.120(5) 0.025(3) 0.026(4) 0.032(4)
C9 0.064(3) 0.045(3) 0.060(4) 0.002(2) 0.017(3) 0.000(3)
C8 0.048(3) 0.038(3) 0.042(3) 0.004(2) 0.010(2) -0.001(2)
C5 0.041(3) 0.048(3) 0.040(3) 0.007(2) 0.009(2) 0.003(2)
N11 0.099(4) 0.036(3) 0.067(3) 0.000(2) 0.024(3) 0.003(3)
C22 0.060(3) 0.052(4) 0.054(3) -0.001(2) 0.009(3) 0.000(3)
C10 0.071(4) 0.059(4) 0.063(4) 0.000(3) 0.018(3) 0.011(3)
C6 0.075(4) 0.045(3) 0.065(4) 0.011(3) 0.035(3) 0.002(3)
C4 0.066(3) 0.036(3) 0.068(4) -0.001(2) 0.030(3) 0.004(2)
C24 0.073(4) 0.066(4) 0.047(3) -0.003(3) 0.014(3) -0.006(3)
C23 0.066(4) 0.065(4) 0.060(4) -0.005(3) 0.006(3) 0.002(3)
C31 0.090(5) 0.079(4) 0.115(6) -0.017(4) 0.070(5) -0.015(4)
C26 0.057(3) 0.045(3) 0.058(3) -0.009(2) 0.006(3) 0.004(3)
C25 0.059(3) 0.062(4) 0.047(3) -0.002(3) 0.009(3) 0.000(3)
C13 0.068(4) 0.046(4) 0.076(4) 0.006(3) 0.027(3) 0.005(3)
C3 0.066(3) 0.050(4) 0.063(4) 0.010(3) 0.027(3) -0.005(3)
C29 0.068(4) 0.081(4) 0.082(5) -0.004(4) 0.029(4) -0.011(3)
C16 0.102(6) 0.074(5) 0.091(6) -0.002(4) 0.016(5) 0.012(4)
C28 0.076(4) 0.077(4) 0.066(4) -0.006(3) 0.029(3) -0.023(3)
C12 0.093(5) 0.046(4) 0.084(5) -0.001(3) 0.032(4) -0.009(3)
C15 0.102(6) 0.071(5) 0.099(6) -0.008(4) 0.008(4) 0.008(4)
O19 0.340(12) 0.078(4) 0.096(5) -0.018(3) 0.014(6) 0.062(5)
C27 0.062(3) 0.072(4) 0.062(4) -0.010(3) 0.018(3) -0.006(3)
C14 0.144(7) 0.047(4) 0.108(6) 0.002(4) 0.041(5) 0.009(4)
O32 0.068(2) 0.062(3) 0.073(3) -0.0040(19) 0.032(2) -0.0024(19)
C33 0.089(5) 0.063(4) 0.079(4) -0.009(3) 0.033(4) -0.007(3)
C34 0.104(5) 0.091(5) 0.060(4) 0.015(3) 0.029(4) -0.009(4)
O35 0.087(3) 0.076(3) 0.066(3) 0.001(2) 0.035(2) -0.022(2)
C35 0.103(5) 0.080(4) 0.073(5) -0.013(3) 0.051(4) -0.023(4)
O1W 0.119(4) 0.131(5) 0.138(5) -0.023(4) 0.045(4) -0.033(3)
O2W 0.189(6) 0.085(4) 0.139(5) -0.013(3) 0.057(5) -0.027(4)
O3W 0.086(4) 0.210(7) 0.137(5) -0.057(5) 0.011(4) 0.024(4)
O5W 0.170(7) 0.260(10) 0.215(9) -0.023(7) 0.110(7) -0.024(6)
O6W 0.255(9) 0.107(5) 0.266(9) 0.026(6) 0.111(8) 0.038(6)
O7W 0.232(10) 0.242(10) 0.201(9) 0.064(7) 0.084(8) 0.005(8)
O4W 0.303(11) 0.186(8) 0.210(8) -0.006(6) 0.173(8) -0.003(7)
S1A 0.055(3) 0.060(5) 0.047(3) -0.004(3) 0.008(2) 0.008(3)
O20A 0.178(16) 0.135(16) 0.164(16) -0.027(13) 0.067(14) -0.102(13)
O21A 0.107(10) 0.123(11) 0.115(11) -0.029(11) 0.045(11) 0.011(8)
O36A 0.157(14) 0.099(10) 0.058(8) -0.026(7) 0.026(8) 0.021(9)
S1B 0.154(10) 0.065(7) 0.214(13) -0.057(7) 0.103(9) -0.016(6)
O36B 0.126(11) 0.170(16) 0.140(15) -0.099(13) 0.022(10) -0.004(11)
O20B 0.182(15) 0.055(8) 0.122(11) 0.036(7) 0.092(10) 0.091(10)
O21B 0.139(14) 0.078(8) 0.175(15) -0.049(11) 0.119(13) -0.034(9)

loop_
_atom_type_symbol
_atom_type_description
_atom_type_scat_dispersion_real
_atom_type_scat_dispersion_imag
_atom_type_scat_source
C C 0.0033 0.0016 'International Tables Vol C Tables 4.2.6.8 and 6.1.1.4'
H H 0.0000 0.0000 'International Tables Vol C Tables 4.2.6.8 and 6.1.1.4'
N N 0.0061 0.0033 'International Tables Vol C Tables 4.2.6.8 and 6.1.1.4'
O O 0.0106 0.0060 'International Tables Vol C Tables 4.2.6.8 and 6.1.1.4'
S S 0.1246 0.1234 'International Tables Vol C Tables 4.2.6.8 and 6.1.1.4'

loop_
_geom_angle_atom_site_label_1
_geom_angle_atom_site_label_2
_geom_angle_atom_site_label_3
_geom_angle
_geom_angle_site_symmetry_3
C25 O27 C28 117.8(4) .
C31 O30 C29 112.7(5) .
C7 N2 C3 120.0(4) .
C7 N2 C1 120.6(5) .
C3 N2 C1 119.4(4) .
N2 C1 C1 108.1(5) 3_655
N2 C7 C6 120.6(5) .
C8 C9 C10 120.8(5) .
C9 C8 C13 116.6(5) .
C9 C8 C5 122.1(4) .
C13 C8 C5 121.3(5) .
C4 C5 C6 116.5(5) .
C4 C5 C8 121.0(4) .
C6 C5 C8 122.5(4) .
C12 N11 C10 120.8(5) .
C12 N11 C14 121.7(6) .
C10 N11 C14 117.4(6) .
C23 C22 C27 119.7(5) .
C23 C22 S1A 119.8(5) .
C27 C22 S1A 120.5(5) .
C23 C22 S1B 121.8(7) .
C27 C22 S1B 118.5(7) .
S1A C22 S1B 2.5(7) .
N11 C10 C9 119.9(5) .
C7 C6 C5 120.8(5) .
C3 C4 C5 121.0(5) .
C25 C24 C23 121.2(6) .
C22 C23 C24 119.7(6) .
O30 C31 C35 109.3(6) 3_655
O32 C26 C25 117.0(5) .
O32 C26 C27 123.1(5) .
C25 C26 C27 119.8(5) .
O27 C25 C24 124.1(5) .
O27 C25 C26 116.3(5) .
C24 C25 C26 119.6(5) .
C12 C13 C8 120.3(6) .
N2 C3 C4 121.0(5) .
O30 C29 C28 110.3(6) .
O19 C16 O18 124.2(7) .
O19 C16 C15 118.0(8) .
O18 C16 C15 117.8(8) .
C29 C28 O27 112.0(5) .
N11 C12 C13 121.6(6) .
C14 C15 C16 113.7(7) .
C22 C27 C26 120.0(6) .
C15 C14 N11 109.1(6) .
C26 O32 C33 117.6(4) .
O32 C33 C34 109.2(5) .
O35 C34 C33 110.7(5) .
C35 O35 C34 113.3(5) .
O35 C35 C31 111.5(5) 3_655
O20A S1A O21A 112.7(13) .
O20A S1A O36A 120.2(13) .
O21A S1A O36A 114.2(12) .
O20A S1A C22 97.8(12) .
O21A S1A C22 103.7(9) .
O36A S1A C22 104.8(7) .
O21B S1B O36B 125.9(19) .
O21B S1B O20B 117.7(16) .
O36B S1B O20B 93.9(16) .
O21B S1B C22 109.5(10) .
O36B S1B C22 102.7(11) .
O20B S1B C22 104.1(10) .

loop_
_geom_bond_atom_site_label_1
_geom_bond_atom_site_label_2
_geom_bond_distance
_geom_bond_site_symmetry_2
O27 C25 1.345(7) .
O27 C28 1.436(7) .
O30 C31 1.417(7) .
O30 C29 1.419(7) .
N2 C7 1.334(7) .
N2 C3 1.349(7) .
N2 C1 1.496(6) .
C1 C1 1.507(11) 3_655
C7 C6 1.364(8) .
O18 C16 1.271(9) .
C9 C8 1.370(7) .
C9 C10 1.382(8) .
C8 C13 1.410(7) .
C8 C5 1.478(7) .
C5 C4 1.388(7) .
C5 C6 1.393(7) .
N11 C12 1.319(8) .
N11 C10 1.336(8) .
N11 C14 1.508(8) .
C22 C23 1.382(8) .
C22 C27 1.387(8) .
C22 S1A 1.734(9) .
C22 S1B 1.808(13) .
C4 C3 1.349(7) .
C24 C25 1.364(8) .
C24 C23 1.385(8) .
C31 C35 1.450(9) 3_655
C26 O32 1.387(7) .
C26 C25 1.389(8) .
C26 C27 1.393(8) .
C13 C12 1.347(8) .
C29 C28 1.435(9) .
C16 O19 1.212(9) .
C16 C15 1.524(10) .
C15 C14 1.454(10) .
O32 C33 1.420(7) .
C33 C34 1.510(9) .
C34 O35 1.455(7) .
O35 C35 1.390(7) .
C35 C31 1.450(9) 3_655
S1A O20A 1.30(2) .
S1A O21A 1.46(3) .
S1A O36A 1.474(19) .
S1B O21B 1.37(2) .
S1B O36B 1.44(2) .
S1B O20B 1.47(2) .
